data_2236470
loop_
_publ_author_name
'Hsu, Tzu-Fang'
'Chen, Yan-Ru'
'Huang, Bor-Hunn'
'Chen, Ming-Jen'

_publ_section_title
;
 5-(Diphenylmethylidene)pyrrolidin-2-one
;
_journal_coeditor_code LH5547
_journal_issue 11
_journal_name_full 'Acta Crystallographica Section E'
_journal_page_first o3224
_journal_paper_doi 10.1107/S1600536812043851
_journal_volume 68
_journal_year 2012
_chemical_formula_iupac 'C17 H15 N O'
_chemical_formula_moiety 'C17 H15 N O'
_chemical_formula_sum 'C17 H15 N O'
_chemical_formula_weight 249.30
_chemical_melting_point 472
_chemical_name_systematic
;
5-(Diphenylmethylidene)pyrrolidin-2-one
;
_space_group_IT_number 2
_symmetry_cell_setting triclinic
_symmetry_space_group_name_Hall '-P 1'
_symmetry_space_group_name_H-M 'P -1'
_atom_sites_solution_hydrogens geom
_atom_sites_solution_primary direct
_atom_sites_solution_secondary difmap
_audit_creation_method SHELXL-97
_cell_angle_alpha 89.76(3)
_cell_angle_beta 75.09(3)
_cell_angle_gamma 85.65(2)
_cell_formula_units_Z 2
_cell_length_a 7.135(2)
_cell_length_b 7.885(2)
_cell_length_c 12.184(4)
_cell_measurement_reflns_used 1065
_cell_measurement_temperature 293(2)
_cell_measurement_theta_max 29.0272
_cell_measurement_theta_min 2.9574
_cell_volume 660.4(3)
_computing_cell_refinement 'CrysAlis PRO (Agilent, 2011)'
_computing_data_collection 'CrysAlis PRO (Agilent, 2011)'
_computing_data_reduction 'CrysAlis PRO (Agilent, 2011)'
_computing_molecular_graphics 'SHELXTL (Sheldrick, 2008)'
_computing_publication_material 'SHELXL97 (Sheldrick, 2008'
_computing_structure_refinement 'SHELXL97 (Sheldrick, 2008)'
_computing_structure_solution 'SHELXS97 (Sheldrick, 2008)'
_diffrn_ambient_temperature 293(2)
_diffrn_detector_area_resol_mean 16.0690
_diffrn_measured_fraction_theta_full 0.999
_diffrn_measured_fraction_theta_max 0.848
_diffrn_measurement_device_type 'Agilent Xcalibur (Sapphire3, Gemini)'
_diffrn_measurement_method \w
_diffrn_radiation_monochromator graphite
_diffrn_radiation_source 'fine-focus sealed tube'
_diffrn_radiation_type MoK\a
_diffrn_radiation_wavelength 0.71073
_diffrn_reflns_av_R_equivalents 0.0523
_diffrn_reflns_av_sigmaI/netI 0.0668
_diffrn_reflns_limit_h_max 9
_diffrn_reflns_limit_h_min -8
_diffrn_reflns_limit_k_max 10
_diffrn_reflns_limit_k_min -10
_diffrn_reflns_limit_l_max 16
_diffrn_reflns_limit_l_min -16
_diffrn_reflns_number 5549
_diffrn_reflns_theta_full 26.00
_diffrn_reflns_theta_max 29.09
_diffrn_reflns_theta_min 2.96
_exptl_absorpt_coefficient_mu 0.078
_exptl_absorpt_correction_T_max 1.00000
_exptl_absorpt_correction_T_min 0.54179
_exptl_absorpt_correction_type multi-scan
_exptl_absorpt_process_details
;
(CrysAlis PRO; Agilent, 2011)
;
_exptl_crystal_colour colourless
_exptl_crystal_density_diffrn 1.254
_exptl_crystal_density_method 'not measured'
_exptl_crystal_description parallelpiped
_exptl_crystal_F_000 264
_exptl_crystal_size_max 0.70
_exptl_crystal_size_mid 0.50
_exptl_crystal_size_min 0.35
_refine_diff_density_max 0.314
_refine_diff_density_min -0.256
_refine_ls_extinction_method none
_refine_ls_goodness_of_fit_ref 1.058
_refine_ls_hydrogen_treatment constr
_refine_ls_matrix_type full
_refine_ls_number_parameters 172
_refine_ls_number_reflns 2999
_refine_ls_number_restraints 0
_refine_ls_restrained_S_all 1.058
_refine_ls_R_factor_all 0.1082
_refine_ls_R_factor_gt 0.0741
_refine_ls_shift/su_max 0.000
_refine_ls_shift/su_mean 0.000
_refine_ls_structure_factor_coef Fsqd
_refine_ls_weighting_details 'calc w=1/[\s^2^(Fo^2^)+(0.1200P)^2^] where P=(Fo^2^+2Fc^2^)/3'
_refine_ls_weighting_scheme calc
_refine_ls_wR_factor_gt 0.1918
_refine_ls_wR_factor_ref 0.2253
_reflns_number_gt 1951
_reflns_number_total 2999
_reflns_threshold_expression I>2\s(I)
_cod_data_source_file lh5547.cif
_cod_data_source_block I
_cod_original_cell_volume 660.4(4)
_cod_database_code 2236470
_cod_database_fobs_code 2236470

loop_
_symmetry_equiv_pos_as_xyz
'x, y, z'
'-x, -y, -z'

loop_
_atom_site_type_symbol
_atom_site_label
_atom_site_fract_x
_atom_site_fract_y
_atom_site_fract_z
_atom_site_U_iso_or_equiv
_atom_site_adp_type
_atom_site_calc_flag
_atom_site_refinement_flags
_atom_site_occupancy
_atom_site_symmetry_multiplicity
O O -0.0325(2) 0.7022(2) 0.55977(15) 0.0575(5) Uani d . 1 1
N N 0.2544(2) 0.5943(2) 0.44030(15) 0.0405(5) Uani d . 1 1
H H0A 0.2224 0.4921 0.4353 0.049 Uiso calc R 1 1
C C1 0.1353(3) 0.7169(3) 0.50609(19) 0.0420(5) Uani d . 1 1
C C2 0.2440(3) 0.8758(3) 0.4967(2) 0.0473(6) Uani d . 1 1
H H2A 0.2382 0.9216 0.5714 0.057 Uiso calc R 1 1
H H2B 0.1898 0.9622 0.4543 0.057 Uiso calc R 1 1
C C3 0.4522(3) 0.8183(3) 0.4343(2) 0.0451(6) Uani d . 1 1
H H3A 0.5058 0.8992 0.3766 0.054 Uiso calc R 1 1
H H3B 0.5342 0.8050 0.4865 0.054 Uiso calc R 1 1
C C4 0.4348(3) 0.6490(3) 0.38089(18) 0.0375(5) Uani d . 1 1
C C5 0.5618(3) 0.5669(3) 0.29326(18) 0.0384(5) Uani d . 1 1
C C6 0.5291(3) 0.3990(3) 0.24831(18) 0.0389(5) Uani d . 1 1
C C7 0.3610(3) 0.3647(3) 0.2184(2) 0.0505(6) Uani d . 1 1
H H7A 0.2597 0.4492 0.2276 0.061 Uiso calc R 1 1
C C8 0.3409(4) 0.2072(4) 0.1751(3) 0.0627(7) Uani d . 1 1
H H8A 0.2263 0.1873 0.1560 0.075 Uiso calc R 1 1
C C9 0.4876(4) 0.0803(3) 0.1600(2) 0.0590(7) Uani d . 1 1
H H9A 0.4736 -0.0256 0.1310 0.071 Uiso calc R 1 1
C C10 0.6556(4) 0.1125(3) 0.1885(2) 0.0543(7) Uani d . 1 1
H H10A 0.7564 0.0274 0.1785 0.065 Uiso calc R 1 1
C C11 0.6774(3) 0.2689(3) 0.2319(2) 0.0455(6) Uani d . 1 1
H H11A 0.7927 0.2878 0.2504 0.055 Uiso calc R 1 1
C C12 0.7457(3) 0.6416(3) 0.23349(19) 0.0398(5) Uani d . 1 1
C C13 0.8740(3) 0.7062(3) 0.2886(2) 0.0477(6) Uani d . 1 1
H H13A 0.8460 0.7022 0.3675 0.057 Uiso calc R 1 1
C C14 1.0422(3) 0.7762(3) 0.2293(2) 0.0554(7) Uani d . 1 1
H H14A 1.1248 0.8193 0.2684 0.066 Uiso calc R 1 1
C C15 1.0873(3) 0.7819(3) 0.1129(2) 0.0581(7) Uani d . 1 1
H H15A 1.1997 0.8295 0.0728 0.070 Uiso calc R 1 1
C C16 0.9655(4) 0.7170(3) 0.0561(2) 0.0577(7) Uani d . 1 1
H H16A 0.9962 0.7195 -0.0228 0.069 Uiso calc R 1 1
C C17 0.7963(3) 0.6473(3) 0.1157(2) 0.0499(6) Uani d . 1 1
H H17A 0.7153 0.6036 0.0758 0.060 Uiso calc R 1 1

loop_
_atom_site_aniso_label
_atom_site_aniso_U_11
_atom_site_aniso_U_22
_atom_site_aniso_U_33
_atom_site_aniso_U_12
_atom_site_aniso_U_13
_atom_site_aniso_U_23
O 0.0476(10) 0.0429(10) 0.0693(12) -0.0101(7) 0.0101(8) -0.0171(8)
N 0.0425(10) 0.0255(9) 0.0486(11) -0.0054(7) -0.0022(8) -0.0062(8)
C1 0.0452(13) 0.0324(12) 0.0446(12) -0.0053(9) -0.0039(10) -0.0067(9)
C2 0.0496(14) 0.0324(12) 0.0553(14) -0.0083(10) -0.0036(10) -0.0102(10)
C3 0.0464(13) 0.0327(12) 0.0519(14) -0.0048(9) -0.0045(10) -0.0102(10)
C4 0.0385(11) 0.0258(11) 0.0471(12) -0.0032(8) -0.0089(9) -0.0018(9)
C5 0.0414(12) 0.0249(11) 0.0464(12) 0.0024(8) -0.0084(9) -0.0025(9)
C6 0.0439(12) 0.0270(11) 0.0409(11) 0.0011(8) -0.0030(9) -0.0027(9)
C7 0.0465(14) 0.0396(14) 0.0648(16) 0.0055(10) -0.0153(11) -0.0127(11)
C8 0.0571(16) 0.0543(17) 0.0803(19) -0.0059(12) -0.0232(14) -0.0149(14)
C9 0.0744(18) 0.0344(14) 0.0628(17) -0.0023(12) -0.0083(13) -0.0152(11)
C10 0.0607(16) 0.0270(12) 0.0652(16) 0.0085(10) -0.0016(12) -0.0015(11)
C11 0.0450(13) 0.0302(12) 0.0581(14) 0.0008(9) -0.0088(10) -0.0010(10)
C12 0.0401(12) 0.0241(11) 0.0509(13) 0.0065(8) -0.0062(9) -0.0026(9)
C13 0.0438(13) 0.0441(14) 0.0544(14) 0.0011(10) -0.0124(10) 0.0026(11)
C14 0.0420(14) 0.0516(16) 0.0744(19) -0.0060(11) -0.0176(12) 0.0064(13)
C15 0.0418(13) 0.0478(15) 0.0752(19) -0.0010(11) 0.0012(12) 0.0058(13)
C16 0.0631(16) 0.0500(16) 0.0502(15) -0.0026(12) 0.0026(12) -0.0028(12)
C17 0.0515(14) 0.0410(14) 0.0532(14) -0.0054(10) -0.0055(11) -0.0088(11)

loop_
_atom_type_symbol
_atom_type_description
_atom_type_scat_dispersion_real
_atom_type_scat_dispersion_imag
_atom_type_scat_source
C C 0.0033 0.0016 'International Tables Vol C Tables 4.2.6.8 and 6.1.1.4'
H H 0.0000 0.0000 'International Tables Vol C Tables 4.2.6.8 and 6.1.1.4'
N N 0.0061 0.0033 'International Tables Vol C Tables 4.2.6.8 and 6.1.1.4'
O O 0.0106 0.0060 'International Tables Vol C Tables 4.2.6.8 and 6.1.1.4'

loop_
_geom_angle_atom_site_label_1
_geom_angle_atom_site_label_2
_geom_angle_atom_site_label_3
_geom_angle
C1 N C4 113.85(18)
C1 N H0A 123.1
C4 N H0A 123.1
O C1 N 125.5(2)
O C1 C2 126.6(2)
N C1 C2 107.83(19)
C1 C2 C3 104.76(19)
C1 C2 H2A 110.8
C3 C2 H2A 110.8
C1 C2 H2B 110.8
C3 C2 H2B 110.8
H2A C2 H2B 108.9
C4 C3 C2 103.89(16)
C4 C3 H3A 111.0
C2 C3 H3A 111.0
C4 C3 H3B 111.0
C2 C3 H3B 111.0
H3A C3 H3B 109.0
C5 C4 N 125.92(19)
C5 C4 C3 128.01(19)
N C4 C3 106.06(18)
C4 C5 C12 121.04(19)
C4 C5 C6 123.16(19)
C12 C5 C6 115.79(19)
C7 C6 C11 117.2(2)
C7 C6 C5 124.03(19)
C11 C6 C5 118.74(18)
C8 C7 C6 121.3(2)
C8 C7 H7A 119.4
C6 C7 H7A 119.4
C9 C8 C7 120.8(2)
C9 C8 H8A 119.6
C7 C8 H8A 119.6
C8 C9 C10 118.6(2)
C8 C9 H9A 120.7
C10 C9 H9A 120.7
C9 C10 C11 121.1(2)
C9 C10 H10A 119.4
C11 C10 H10A 119.4
C10 C11 C6 120.9(2)
C10 C11 H11A 119.5
C6 C11 H11A 119.5
C17 C12 C13 116.8(2)
C17 C12 C5 119.22(19)
C13 C12 C5 123.9(2)
C14 C13 C12 121.8(2)
C14 C13 H13A 119.1
C12 C13 H13A 119.1
C15 C14 C13 120.1(2)
C15 C14 H14A 120.0
C13 C14 H14A 120.0
C16 C15 C14 119.5(2)
C16 C15 H15A 120.2
C14 C15 H15A 120.2
C15 C16 C17 120.5(2)
C15 C16 H16A 119.8
C17 C16 H16A 119.8
C12 C17 C16 121.3(2)
C12 C17 H17A 119.3
C16 C17 H17A 119.3

loop_
_geom_bond_atom_site_label_1
_geom_bond_atom_site_label_2
_geom_bond_distance
O C1 1.222(3)
N C1 1.353(3)
N C4 1.404(3)
N H0A 0.8600
C1 C2 1.512(3)
C2 C3 1.520(3)
C2 H2A 0.9700
C2 H2B 0.9700
C3 C4 1.515(3)
C3 H3A 0.9700
C3 H3B 0.9700
C4 C5 1.341(3)
C5 C12 1.490(3)
C5 C6 1.492(3)
C6 C7 1.386(3)
C6 C11 1.393(3)
C7 C8 1.383(4)
C7 H7A 0.9300
C8 C9 1.369(4)
C8 H8A 0.9300
C9 C10 1.373(3)
C9 H9A 0.9300
C10 C11 1.379(3)
C10 H10A 0.9300
C11 H11A 0.9300
C12 C17 1.389(3)
C12 C13 1.393(3)
C13 C14 1.385(3)
C13 H13A 0.9300
C14 C15 1.373(4)
C14 H14A 0.9300
C15 C16 1.369(4)
C15 H15A 0.9300
C16 C17 1.390(3)
C16 H16A 0.9300
C17 H17A 0.9300

loop_
_geom_hbond_atom_site_label_D
_geom_hbond_atom_site_label_H
_geom_hbond_atom_site_label_A
_geom_hbond_site_symmetry_A
_geom_hbond_distance_DH
_geom_hbond_distance_HA
_geom_hbond_distance_DA
_geom_hbond_angle_DHA
N H0A O 2_566 0.86 2.11 2.921(2) 156.6

loop_
_cod_related_entry_id
_cod_related_entry_database
_cod_related_entry_code
1 ChemSpider 30658124
